data_7219083
loop_
_publ_author_name
'Song, Ying'
'Feng, Mei-Ling'
'Wu, Zhao-Feng'
'Huang, Xiao-Ying'

_publ_section_title
;
 Solvent-assisted construction of diverse Mg-TDC coordination polymers
;
_journal_issue 6
_journal_name_full CrystEngComm
_journal_page_first 1348
_journal_paper_doi 10.1039/C4CE02288B
_journal_volume 17
_journal_year 2015
_chemical_formula_moiety 'C32 H32 Mg4 O20 S8'
_chemical_formula_sum 'C32 H32 Mg4 O20 S8'
_chemical_formula_weight 1090.30
_chemical_name_systematic
; 
 ? 
;
_chemical_properties_physical Moisture-sensitive
_space_group_IT_number 2
_symmetry_cell_setting triclinic
_symmetry_space_group_name_Hall '-P 1'
_symmetry_space_group_name_H-M 'P -1'
_atom_sites_solution_hydrogens geom
_atom_sites_solution_primary direct
_atom_sites_solution_secondary difmap
_audit_creation_method SHELXL-97
_audit_update_record
;
2014-11-03 deposited with the CCDC.
2014-12-12 downloaded from the CCDC.
;
_cell_angle_alpha 76.453(2)
_cell_angle_beta 74.011(2)
_cell_angle_gamma 70.088(3)
_cell_formula_units_Z 2
_cell_length_a 10.6233(3)
_cell_length_b 14.7624(5)
_cell_length_c 15.8152(4)
_cell_measurement_reflns_used 11778
_cell_measurement_temperature 100(2)
_cell_measurement_theta_max 76.1896
_cell_measurement_theta_min 3.2205
_cell_volume 2214.51(12)
_computing_cell_refinement 'CrysAlisPro, Agilent Technologies'
_computing_data_collection 'CrysAlisPro, Agilent Technologies'
_computing_data_reduction 'CrysAlisPro, Agilent Technologies'
_computing_molecular_graphics 'DIAMOND. Version 3.0. Crystal Impact'
_computing_publication_material 'Windows Word 2010'
_computing_structure_refinement 'SHELXL-97 (Sheldrick, 1997)'
_computing_structure_solution 'SHELXS-97 (Sheldrick, 1990)'
_diffrn_ambient_temperature 100(2)
_diffrn_detector_area_resol_mean 10.3503
_diffrn_measured_fraction_theta_full 0.991
_diffrn_measured_fraction_theta_max 0.991
_diffrn_measurement_device_type 'SuperNova, Dual, Cu at zero, Atlas'
_diffrn_measurement_method '\w scans'
_diffrn_radiation_monochromator graphite
_diffrn_radiation_source 'fine-focus sealed tube'
_diffrn_radiation_type CuK\a
_diffrn_radiation_wavelength 1.54184
_diffrn_reflns_av_R_equivalents 0.0224
_diffrn_reflns_av_sigmaI/netI 0.0251
_diffrn_reflns_limit_h_max 13
_diffrn_reflns_limit_h_min -12
_diffrn_reflns_limit_k_max 18
_diffrn_reflns_limit_k_min -18
_diffrn_reflns_limit_l_max 19
_diffrn_reflns_limit_l_min -17
_diffrn_reflns_number 23275
_diffrn_reflns_theta_full 76.38
_diffrn_reflns_theta_max 76.38
_diffrn_reflns_theta_min 3.22
_exptl_absorpt_coefficient_mu 4.983
_exptl_absorpt_correction_T_max 1.00000
_exptl_absorpt_correction_T_min 0.49231
_exptl_absorpt_correction_type multi-scan
_exptl_absorpt_process_details
;
CrysAlisPro, Agilent Technologies,
Version 1.171.36.20 (release 27-06-2012 CrysAlis171 .NET)
(compiled Jul 11 2012,15:38:31)
Empirical absorption correction using spherical harmonics,
 implemented in SCALE3 ABSPACK scaling algorithm.
;
_exptl_crystal_colour colorless
_exptl_crystal_density_diffrn 1.635
_exptl_crystal_density_method 'not measured'
_exptl_crystal_description block
_exptl_crystal_F_000 1120
_exptl_crystal_size_max 0.3
_exptl_crystal_size_mid 0.12
_exptl_crystal_size_min 0.1
_refine_diff_density_max 1.423
_refine_diff_density_min -0.762
_refine_diff_density_rms 0.092
_refine_ls_extinction_method none
_refine_ls_goodness_of_fit_ref 1.011
_refine_ls_hydrogen_treatment mixed
_refine_ls_matrix_type full
_refine_ls_number_parameters 705
_refine_ls_number_reflns 9212
_refine_ls_number_restraints 316
_refine_ls_restrained_S_all 1.084
_refine_ls_R_factor_all 0.0680
_refine_ls_R_factor_gt 0.0626
_refine_ls_shift/su_max 0.000
_refine_ls_shift/su_mean 0.000
_refine_ls_structure_factor_coef Fsqd
_refine_ls_weighting_details 'calc w=1/[\s^2^(Fo^2^)+(0.0700P)^2^+6.5000P] where P=(Fo^2^+2Fc^2^)/3'
_refine_ls_weighting_scheme calc
_refine_ls_wR_factor_gt 0.1585
_refine_ls_wR_factor_ref 0.1632
_reflns_number_gt 8180
_reflns_number_total 9212
_reflns_threshold_expression >2sigma(I)
_cod_data_source_file c4ce02288b2.cif
_cod_data_source_block 2
_cod_depositor_comments 'Adding full bibliography for 7219082--7219085.cif.'
_cod_original_cell_volume 2214.52(11)
_cod_database_code 7219083

loop_
_symmetry_equiv_pos_as_xyz
'x, y, z'
'-x, -y, -z'

loop_
_atom_site_label
_atom_site_type_symbol
_atom_site_fract_x
_atom_site_fract_y
_atom_site_fract_z
_atom_site_U_iso_or_equiv
_atom_site_adp_type
_atom_site_occupancy
_atom_site_symmetry_multiplicity
_atom_site_calc_flag
_atom_site_refinement_flags
_atom_site_disorder_assembly
_atom_site_disorder_group
Mg1 Mg 0.28004(12) 0.00508(9) 0.26879(8) 0.0303(3) Uani 1 1 d . . .
Mg2 Mg 0.25273(11) 0.26734(9) 0.24544(8) 0.0286(3) Uani 1 1 d . . .
Mg3 Mg 0.21259(12) 0.52826(9) 0.24503(8) 0.0303(3) Uani 1 1 d . . .
Mg4 Mg 0.25512(11) 0.76886(9) 0.24171(8) 0.0288(3) Uani 1 1 d . . .
S1 S 0.77131(9) -0.03137(7) 0.23968(7) 0.0345(2) Uani 1 1 d . A .
S2 S -0.26540(9) 0.56199(7) 0.25490(7) 0.0376(2) Uani 1 1 d . A .
S3 S 0.50311(10) 0.21201(7) 0.48216(6) 0.0342(2) Uani 1 1 d . A .
S4 S 0.00069(10) 0.70687(7) -0.01001(7) 0.0357(2) Uani 1 1 d . A .
S5 S 0.14318(13) 0.16040(9) 0.42978(7) 0.0383(4) Uani 0.866(4) 1 d PDU A 1
C25 C 0.2445(15) 0.0654(11) 0.4964(7) 0.077(3) Uani 0.866(4) 1 d PDU A 1
H25A H 0.3379 0.0705 0.4813 0.115 Uiso 0.866(4) 1 calc PR A 1
H25B H 0.2468 0.0022 0.4852 0.115 Uiso 0.866(4) 1 calc PR A 1
H25C H 0.2047 0.0708 0.5594 0.115 Uiso 0.866(4) 1 calc PR A 1
C26 C -0.0124(8) 0.1296(8) 0.4578(7) 0.083(3) Uani 0.866(4) 1 d PDU A 1
H26A H -0.0789 0.1793 0.4260 0.124 Uiso 0.866(4) 1 calc PR A 1
H26B H -0.0491 0.1264 0.5221 0.124 Uiso 0.866(4) 1 calc PR A 1
H26C H 0.0050 0.0660 0.4408 0.124 Uiso 0.866(4) 1 calc PR A 1
S5B S 0.1489(12) 0.0722(8) 0.4230(6) 0.073(4) Uani 0.134(4) 1 d PDU A 2
C25B C 0.226(10) 0.068(9) 0.510(5) 0.076(12) Uani 0.134(4) 1 d PDU A 2
H25D H 0.3183 0.0215 0.5023 0.114 Uiso 0.134(4) 1 calc PR A 2
H25E H 0.1705 0.0480 0.5676 0.114 Uiso 0.134(4) 1 calc PR A 2
H25F H 0.2330 0.1331 0.5092 0.114 Uiso 0.134(4) 1 calc PR A 2
C26B C -0.008(4) 0.166(3) 0.444(5) 0.077(11) Uani 0.134(4) 1 d PDU A 2
H26D H -0.0438 0.1910 0.3893 0.115 Uiso 0.134(4) 1 calc PR A 2
H26E H 0.0072 0.2191 0.4632 0.115 Uiso 0.134(4) 1 calc PR A 2
H26F H -0.0747 0.1398 0.4908 0.115 Uiso 0.134(4) 1 calc PR A 2
S6 S 0.35716(18) 0.44258(10) 0.07351(9) 0.0457(5) Uani 0.737(5) 1 d PDU A 1
C27 C 0.4998(13) 0.3435(9) 0.0399(10) 0.122(5) Uani 0.737(5) 1 d PDU A 1
H27A H 0.5692 0.3317 0.0744 0.183 Uiso 0.737(5) 1 calc PR A 1
H27B H 0.5390 0.3588 -0.0236 0.183 Uiso 0.737(5) 1 calc PR A 1
H27C H 0.4704 0.2849 0.0503 0.183 Uiso 0.737(5) 1 calc PR A 1
C28 C 0.2595(12) 0.4341(11) 0.0033(6) 0.086(3) Uani 0.737(5) 1 d PDU A 1
H28A H 0.1649 0.4752 0.0196 0.129 Uiso 0.737(5) 1 calc PR A 1
H28B H 0.2604 0.3662 0.0101 0.129 Uiso 0.737(5) 1 calc PR A 1
H28C H 0.2990 0.4561 -0.0587 0.129 Uiso 0.737(5) 1 calc PR A 1
S6B S 0.3433(6) 0.3647(6) 0.0727(3) 0.075(2) Uani 0.263(5) 1 d PDU A 2
C27B C 0.5158(14) 0.363(2) 0.061(2) 0.064(6) Uani 0.263(5) 1 d PDU A 2
H27D H 0.5759 0.2962 0.0625 0.096 Uiso 0.263(5) 1 calc PR A 2
H27E H 0.5217 0.3912 0.1097 0.096 Uiso 0.263(5) 1 calc PR A 2
H27F H 0.5446 0.4024 0.0039 0.096 Uiso 0.263(5) 1 calc PR A 2
C28B C 0.204(2) 0.446(2) 0.0248(15) 0.059(6) Uani 0.263(5) 1 d PDU A 2
H28D H 0.1496 0.4090 0.0156 0.088 Uiso 0.263(5) 1 calc PR A 2
H28E H 0.2403 0.4813 -0.0325 0.088 Uiso 0.263(5) 1 calc PR A 2
H28F H 0.1465 0.4930 0.0650 0.088 Uiso 0.263(5) 1 calc PR A 2
S7 S 0.03716(12) 0.69799(9) 0.39076(8) 0.0393(4) Uani 0.867(4) 1 d PDU A 1
C29 C 0.0635(12) 0.6021(8) 0.4804(5) 0.109(4) Uani 0.867(4) 1 d PDU A 1
H29A H 0.1370 0.6042 0.5054 0.163 Uiso 0.867(4) 1 calc PR A 1
H29B H 0.0892 0.5396 0.4592 0.163 Uiso 0.867(4) 1 calc PR A 1
H29C H -0.0212 0.6091 0.5264 0.163 Uiso 0.867(4) 1 calc PR A 1
C30 C -0.1155(6) 0.6956(7) 0.3696(7) 0.082(3) Uani 0.867(4) 1 d PDU A 1
H30A H -0.1283 0.7347 0.3116 0.122 Uiso 0.867(4) 1 calc PR A 1
H30B H -0.1930 0.7225 0.4162 0.122 Uiso 0.867(4) 1 calc PR A 1
H30C H -0.1103 0.6281 0.3692 0.122 Uiso 0.867(4) 1 calc PR A 1
S7B S 0.0427(11) 0.6116(10) 0.3863(6) 0.074(4) Uani 0.133(4) 1 d PDU A 2
C29B C 0.105(5) 0.621(4) 0.475(2) 0.050(8) Uani 0.133(4) 1 d PDU A 2
H29D H 0.2017 0.5819 0.4692 0.075 Uiso 0.133(4) 1 calc PR A 2
H29E H 0.0518 0.5959 0.5317 0.075 Uiso 0.133(4) 1 calc PR A 2
H29F H 0.0965 0.6890 0.4745 0.075 Uiso 0.133(4) 1 calc PR A 2
C30B C -0.1335(18) 0.672(4) 0.403(4) 0.061(9) Uani 0.133(4) 1 d PDU A 2
H30D H -0.1802 0.6340 0.3864 0.092 Uiso 0.133(4) 1 calc PR A 2
H30E H -0.1488 0.7366 0.3657 0.092 Uiso 0.133(4) 1 calc PR A 2
H30F H -0.1701 0.6799 0.4656 0.092 Uiso 0.133(4) 1 calc PR A 2
S8 S 0.46173(16) 0.91051(11) 0.10617(9) 0.0452(5) Uani 0.766(5) 1 d PDU . 1
C31 C 0.4463(13) 0.8593(10) 0.0202(6) 0.100(3) Uani 0.766(5) 1 d PDU . 1
H31A H 0.3569 0.8933 0.0046 0.150 Uiso 0.766(5) 1 calc PR . 1
H31B H 0.4541 0.7900 0.0406 0.150 Uiso 0.766(5) 1 calc PR . 1
H31C H 0.5193 0.8663 -0.0323 0.150 Uiso 0.766(5) 1 calc PR . 1
C32 C 0.6204(8) 0.8247(9) 0.1219(8) 0.088(4) Uani 0.766(5) 1 d PDU . 1
H32A H 0.6439 0.8349 0.1740 0.133 Uiso 0.766(5) 1 calc PR . 1
H32B H 0.6920 0.8333 0.0690 0.133 Uiso 0.766(5) 1 calc PR . 1
H32C H 0.6130 0.7585 0.1314 0.133 Uiso 0.766(5) 1 calc PR . 1
S8B S 0.4727(7) 0.8231(7) 0.1139(4) 0.090(3) Uani 0.234(5) 1 d PDU . 2
C31B C 0.401(3) 0.902(2) 0.0237(14) 0.076(7) Uani 0.234(5) 1 d PDU . 2
H31D H 0.3873 0.8632 -0.0135 0.114 Uiso 0.234(5) 1 calc PR . 2
H31E H 0.4635 0.9394 -0.0121 0.114 Uiso 0.234(5) 1 calc PR . 2
H31F H 0.3126 0.9472 0.0473 0.114 Uiso 0.234(5) 1 calc PR . 2
C32B C 0.6128(19) 0.819(3) 0.1578(18) 0.055(6) Uani 0.234(5) 1 d PDU . 2
H32D H 0.6105 0.7765 0.2158 0.083 Uiso 0.234(5) 1 calc PR . 2
H32E H 0.6056 0.8845 0.1649 0.083 Uiso 0.234(5) 1 calc PR . 2
H32F H 0.6992 0.7925 0.1168 0.083 Uiso 0.234(5) 1 calc PR . 2
O1 O 0.4738(3) 0.0187(2) 0.2370(2) 0.0371(6) Uani 1 1 d . A .
O2 O 0.4414(2) 0.17913(19) 0.19959(18) 0.0334(6) Uani 1 1 d . A .
O3 O 1.0649(3) -0.1285(2) 0.2520(2) 0.0395(7) Uani 1 1 d . . .
O4 O 1.0877(3) -0.0063(2) 0.3009(2) 0.0428(7) Uani 1 1 d . . .
O5 O 0.3354(3) 0.2808(2) 0.3437(2) 0.0412(7) Uani 1 1 d . A .
O6 O 0.2664(3) 0.4382(2) 0.35623(19) 0.0426(7) Uani 1 1 d . A .
O7 O 0.6646(3) 0.0956(2) 0.62381(18) 0.0370(6) Uani 1 1 d . . .
O8 O 0.7257(3) 0.2215(2) 0.63728(17) 0.0347(6) Uani 1 1 d . . .
O9 O 0.0604(2) 0.34704(19) 0.29731(19) 0.0346(6) Uani 1 1 d . A .
O10 O 0.0229(3) 0.5089(2) 0.2759(2) 0.0393(6) Uani 1 1 d . A .
O11 O -0.5930(3) 0.5369(2) 0.2078(2) 0.0428(7) Uani 1 1 d . . .
O12 O -0.5538(3) 0.6675(2) 0.2305(2) 0.0443(7) Uani 1 1 d . . .
O13 O 0.1586(3) 0.6204(2) 0.13341(18) 0.0377(6) Uani 1 1 d . A .
O14 O 0.2249(3) 0.7510(2) 0.12637(17) 0.0335(6) Uani 1 1 d . A .
O15 O -0.1712(3) 0.7466(2) -0.1466(2) 0.0424(7) Uani 1 1 d . . .
O16 O -0.2337(3) 0.9079(2) -0.1555(2) 0.0453(7) Uani 1 1 d . . .
O17 O 0.2091(3) 0.1375(2) 0.33399(16) 0.0352(6) Uani 1 1 d D A .
O18 O 0.2899(3) 0.4042(2) 0.16896(17) 0.0395(6) Uani 1 1 d D A .
O19 O 0.1481(3) 0.6595(2) 0.31034(17) 0.0351(6) Uani 1 1 d D A .
O20 O 0.3529(3) 0.8856(2) 0.18755(17) 0.0393(6) Uani 1 1 d D . .
C1 C 0.5113(3) 0.0938(3) 0.2218(2) 0.0276(7) Uani 1 1 d . . .
C2 C 0.6504(3) 0.0808(3) 0.2330(3) 0.0299(7) Uani 1 1 d . A .
C3 C 0.6954(4) 0.1499(3) 0.2474(4) 0.0515(12) Uani 1 1 d . . .
H3A H 0.6426 0.2164 0.2465 0.062 Uiso 1 1 calc R A .
C4 C 0.8290(4) 0.1128(3) 0.2639(4) 0.0506(12) Uani 1 1 d . A .
H4A H 0.8756 0.1516 0.2758 0.061 Uiso 1 1 calc R . .
C5 C 0.8837(3) 0.0157(3) 0.2608(3) 0.0310(7) Uani 1 1 d . . .
C6 C 1.0231(3) -0.0451(3) 0.2723(2) 0.0294(7) Uani 1 1 d . A .
C7 C 0.3330(4) 0.3512(3) 0.3749(2) 0.0297(7) Uani 1 1 d . . .
C8 C 0.4190(4) 0.3292(3) 0.4417(2) 0.0305(7) Uani 1 1 d . A .
C9 C 0.4416(6) 0.3951(3) 0.4782(4) 0.0564(14) Uani 1 1 d . . .
H9A H 0.4015 0.4636 0.4656 0.068 Uiso 1 1 calc R A .
C10 C 0.5316(6) 0.3502(3) 0.5373(4) 0.0571(14) Uani 1 1 d . A .
H10A H 0.5597 0.3856 0.5679 0.068 Uiso 1 1 calc R . .
C11 C 0.5738(4) 0.2516(3) 0.5458(2) 0.0306(7) Uani 1 1 d . . .
C12 C 0.6615(3) 0.1832(3) 0.6075(2) 0.0285(7) Uani 1 1 d . A .
C13 C -0.0106(3) 0.4339(3) 0.2811(2) 0.0295(7) Uani 1 1 d . . .
C14 C -0.1502(3) 0.4486(3) 0.2672(3) 0.0318(8) Uani 1 1 d . A .
C15 C -0.2001(5) 0.3794(3) 0.2580(5) 0.0637(16) Uani 1 1 d . . .
H15A H -0.1502 0.3121 0.2617 0.076 Uiso 1 1 calc R A .
C16 C -0.3346(5) 0.4180(4) 0.2425(5) 0.0656(17) Uani 1 1 d . A .
H16A H -0.3855 0.3794 0.2355 0.079 Uiso 1 1 calc R . .
C17 C -0.3828(3) 0.5160(3) 0.2388(3) 0.0313(8) Uani 1 1 d . . .
C18 C -0.5213(3) 0.5788(3) 0.2248(2) 0.0307(8) Uani 1 1 d . A .
C19 C 0.1596(3) 0.7065(3) 0.1049(2) 0.0273(7) Uani 1 1 d . . .
C20 C 0.0726(4) 0.7630(3) 0.0395(2) 0.0310(8) Uani 1 1 d . A .
C21 C 0.0330(6) 0.8609(3) 0.0150(4) 0.0532(13) Uani 1 1 d . . .
H21A H 0.0626 0.9043 0.0353 0.064 Uiso 1 1 calc R A .
C22 C -0.0572(5) 0.8917(3) -0.0442(3) 0.0515(12) Uani 1 1 d . A .
H22A H -0.0960 0.9580 -0.0672 0.062 Uiso 1 1 calc R . .
C23 C -0.0823(4) 0.8162(3) -0.0646(2) 0.0315(8) Uani 1 1 d . . .
C24 C -0.1691(4) 0.8236(3) -0.1276(2) 0.0312(8) Uani 1 1 d . A .

loop_
_atom_site_aniso_label
_atom_site_aniso_U_11
_atom_site_aniso_U_22
_atom_site_aniso_U_33
_atom_site_aniso_U_23
_atom_site_aniso_U_13
_atom_site_aniso_U_12
Mg1 0.0238(6) 0.0335(6) 0.0361(6) 0.0031(5) -0.0190(5) -0.0071(5)
Mg2 0.0206(5) 0.0332(6) 0.0322(6) -0.0128(5) -0.0164(5) 0.0053(5)
Mg3 0.0235(5) 0.0343(6) 0.0350(6) 0.0027(5) -0.0184(5) -0.0067(5)
Mg4 0.0210(5) 0.0355(6) 0.0321(6) -0.0130(5) -0.0167(5) 0.0029(5)
S1 0.0218(4) 0.0297(4) 0.0566(6) -0.0126(4) -0.0222(4) 0.0016(3)
S2 0.0225(4) 0.0314(5) 0.0624(6) -0.0136(4) -0.0242(4) 0.0040(3)
S3 0.0396(5) 0.0275(4) 0.0425(5) -0.0065(4) -0.0304(4) -0.0007(4)
S4 0.0429(5) 0.0289(4) 0.0440(5) -0.0046(4) -0.0331(4) -0.0032(4)
S5 0.0480(7) 0.0397(7) 0.0289(6) -0.0128(4) -0.0029(4) -0.0144(5)
C25 0.126(8) 0.064(4) 0.037(4) -0.010(4) -0.039(5) -0.005(5)
C26 0.070(4) 0.123(7) 0.067(5) -0.039(5) 0.019(3) -0.055(4)
S5B 0.066(6) 0.089(8) 0.048(5) -0.022(5) -0.006(5) -0.001(6)
C25B 0.084(14) 0.076(15) 0.059(15) -0.016(12) -0.004(11) -0.016(11)
C26B 0.083(14) 0.074(14) 0.067(14) -0.012(12) -0.003(11) -0.025(11)
S6 0.0668(10) 0.0324(8) 0.0299(7) -0.0069(5) 0.0044(6) -0.0150(7)
C27 0.133(8) 0.087(8) 0.083(8) -0.021(6) 0.041(6) 0.001(6)
C28 0.139(8) 0.101(7) 0.027(4) -0.006(4) -0.015(5) -0.051(7)
S6B 0.068(3) 0.117(6) 0.039(3) -0.021(3) -0.005(2) -0.026(3)
C27B 0.077(10) 0.071(10) 0.053(10) -0.030(8) 0.017(8) -0.046(8)
C28B 0.091(11) 0.069(10) 0.027(9) -0.015(8) -0.021(8) -0.026(9)
S7 0.0393(6) 0.0361(6) 0.0374(6) -0.0142(5) 0.0027(4) -0.0077(5)
C29 0.121(8) 0.089(6) 0.052(4) 0.005(4) 0.026(4) 0.004(5)
C30 0.036(3) 0.091(6) 0.122(7) -0.062(5) 0.022(4) -0.023(3)
S7B 0.062(6) 0.102(9) 0.052(6) -0.021(6) -0.003(5) -0.018(6)
C29B 0.050(12) 0.063(12) 0.045(12) -0.025(10) 0.003(10) -0.027(10)
C30B 0.061(13) 0.068(13) 0.060(13) -0.024(11) 0.006(11) -0.032(11)
S8 0.0525(9) 0.0436(9) 0.0402(8) -0.0166(6) 0.0111(6) -0.0249(7)
C31 0.126(8) 0.129(8) 0.063(5) -0.056(5) 0.027(5) -0.071(7)
C32 0.049(4) 0.075(6) 0.104(8) -0.018(6) 0.033(5) -0.007(4)
S8B 0.054(4) 0.118(7) 0.062(4) -0.005(4) 0.007(3) -0.002(4)
C31B 0.082(12) 0.071(11) 0.056(10) -0.029(9) 0.018(9) -0.011(10)
C32B 0.031(9) 0.065(10) 0.065(11) -0.029(9) 0.016(8) -0.017(8)
O1 0.0219(12) 0.0373(14) 0.0535(17) -0.0055(12) -0.0178(11) -0.0038(11)
O2 0.0195(11) 0.0335(14) 0.0414(14) -0.0082(11) -0.0116(10) 0.0050(10)
O3 0.0237(12) 0.0410(15) 0.0561(17) -0.0173(13) -0.0223(12) 0.0050(11)
O4 0.0245(13) 0.0483(17) 0.0625(19) -0.0141(14) -0.0199(13) -0.0072(12)
O5 0.0407(15) 0.0409(15) 0.0480(16) -0.0136(13) -0.0324(13) 0.0031(12)
O6 0.0459(16) 0.0387(15) 0.0407(15) 0.0009(12) -0.0294(13) 0.0018(13)
O7 0.0438(15) 0.0324(14) 0.0401(14) 0.0028(11) -0.0284(12) -0.0081(12)
O8 0.0361(14) 0.0419(15) 0.0331(13) -0.0081(11) -0.0212(11) -0.0079(12)
O9 0.0202(11) 0.0324(13) 0.0463(15) -0.0088(11) -0.0136(11) 0.0054(10)
O10 0.0221(12) 0.0368(15) 0.0608(18) -0.0046(13) -0.0175(12) -0.0061(11)
O11 0.0233(13) 0.0481(17) 0.0634(19) -0.0127(14) -0.0191(13) -0.0080(12)
O12 0.0248(13) 0.0431(16) 0.069(2) -0.0250(14) -0.0248(13) 0.0076(12)
O13 0.0454(15) 0.0367(15) 0.0401(15) 0.0024(11) -0.0313(13) -0.0115(12)
O14 0.0347(13) 0.0440(15) 0.0292(12) -0.0066(11) -0.0184(11) -0.0112(12)
O15 0.0472(16) 0.0409(16) 0.0471(16) -0.0122(13) -0.0353(14) 0.0003(13)
O16 0.0560(18) 0.0380(15) 0.0484(17) 0.0050(13) -0.0402(15) -0.0069(14)
O17 0.0329(13) 0.0408(15) 0.0290(13) -0.0073(11) -0.0077(10) -0.0050(11)
O18 0.0344(14) 0.0521(17) 0.0268(13) -0.0037(12) -0.0074(11) -0.0073(12)
O19 0.0298(13) 0.0423(15) 0.0311(13) -0.0101(11) -0.0065(10) -0.0054(11)
O20 0.0302(13) 0.0544(18) 0.0323(14) -0.0066(12) -0.0043(11) -0.0133(12)
C1 0.0172(15) 0.0340(18) 0.0312(17) -0.0097(14) -0.0096(13) -0.0001(13)
C2 0.0176(15) 0.0295(18) 0.0403(19) -0.0092(15) -0.0106(13) 0.0019(13)
C3 0.034(2) 0.033(2) 0.095(4) -0.020(2) -0.034(2) 0.0038(17)
C4 0.034(2) 0.030(2) 0.097(4) -0.014(2) -0.035(2) -0.0025(17)
C5 0.0180(15) 0.0362(19) 0.0404(19) -0.0074(15) -0.0120(14) -0.0045(14)
C6 0.0192(15) 0.0351(19) 0.0321(17) -0.0056(14) -0.0106(13) -0.0013(14)
C7 0.0238(16) 0.039(2) 0.0253(16) -0.0029(14) -0.0144(13) -0.0022(14)
C8 0.0338(18) 0.0298(18) 0.0302(17) 0.0007(14) -0.0207(15) -0.0049(14)
C9 0.080(3) 0.026(2) 0.077(3) -0.001(2) -0.060(3) -0.005(2)
C10 0.082(4) 0.036(2) 0.077(3) -0.003(2) -0.061(3) -0.016(2)
C11 0.0335(18) 0.0307(18) 0.0320(18) -0.0041(14) -0.0215(15) -0.0042(15)
C12 0.0251(16) 0.0374(19) 0.0244(16) -0.0073(14) -0.0149(13) -0.0019(14)
C13 0.0158(15) 0.0351(19) 0.0335(18) -0.0063(14) -0.0127(13) 0.0040(13)
C14 0.0176(15) 0.0327(18) 0.045(2) -0.0068(15) -0.0144(14) -0.0003(13)
C15 0.043(3) 0.028(2) 0.129(5) -0.012(3) -0.049(3) 0.0031(19)
C16 0.044(3) 0.043(3) 0.127(5) -0.007(3) -0.050(3) -0.013(2)
C17 0.0163(15) 0.0344(19) 0.044(2) -0.0071(15) -0.0145(14) -0.0009(14)
C18 0.0182(15) 0.042(2) 0.0343(18) -0.0072(15) -0.0137(13) -0.0042(14)
C19 0.0261(16) 0.0334(18) 0.0241(16) -0.0048(13) -0.0156(13) -0.0025(14)
C20 0.0349(18) 0.0323(18) 0.0317(18) -0.0028(14) -0.0220(15) -0.0070(15)
C21 0.079(3) 0.034(2) 0.070(3) 0.004(2) -0.057(3) -0.020(2)
C22 0.072(3) 0.029(2) 0.066(3) 0.0073(19) -0.054(3) -0.010(2)
C23 0.0364(19) 0.0319(18) 0.0305(17) -0.0010(14) -0.0230(15) -0.0054(15)
C24 0.0287(17) 0.038(2) 0.0300(17) -0.0005(15) -0.0195(14) -0.0056(15)

loop_
_atom_type_symbol
_atom_type_description
_atom_type_scat_dispersion_real
_atom_type_scat_dispersion_imag
_atom_type_scat_source
C C 0.0181 0.0091 'International Tables Vol C Tables 4.2.6.8 and 6.1.1.4'
H H 0.0000 0.0000 'International Tables Vol C Tables 4.2.6.8 and 6.1.1.4'
Mg Mg 0.1719 0.1771 'International Tables Vol C Tables 4.2.6.8 and 6.1.1.4'
O O 0.0492 0.0322 'International Tables Vol C Tables 4.2.6.8 and 6.1.1.4'
S S 0.3331 0.5567 'International Tables Vol C Tables 4.2.6.8 and 6.1.1.4'

loop_
_geom_angle_atom_site_label_1
_geom_angle_atom_site_label_2
_geom_angle_atom_site_label_3
_geom_angle
_geom_angle_site_symmetry_1
_geom_angle_site_symmetry_3
O16 Mg1 O4 87.52(14) 2_565 1_455
O16 Mg1 O1 92.36(13) 2_565 .
O4 Mg1 O1 179.09(14) 1_455 .
O16 Mg1 O7 173.82(14) 2_565 2_656
O4 Mg1 O7 92.83(13) 1_455 2_656
O1 Mg1 O7 87.38(12) . 2_656
O16 Mg1 O20 84.44(12) 2_565 1_545
O4 Mg1 O20 91.06(12) 1_455 1_545
O1 Mg1 O20 89.83(12) . 1_545
O7 Mg1 O20 89.38(12) 2_656 1_545
O16 Mg1 O17 88.73(12) 2_565 .
O4 Mg1 O17 90.97(12) 1_455 .
O1 Mg1 O17 88.13(12) . .
O7 Mg1 O17 97.43(11) 2_656 .
O20 Mg1 O17 172.78(12) 1_545 .
O16 Mg1 S5B 117.6(2) 2_565 .
O4 Mg1 S5B 71.0(3) 1_455 .
O1 Mg1 S5B 108.3(3) . .
O7 Mg1 S5B 68.2(2) 2_656 .
O20 Mg1 S5B 149.8(2) 1_545 .
O17 Mg1 S5B 37.0(2) . .
O16 Mg1 S8 69.68(11) 2_565 1_545
O4 Mg1 S8 113.82(10) 1_455 1_545
O1 Mg1 S8 66.96(9) . 1_545
O7 Mg1 S8 104.62(10) 2_656 1_545
O20 Mg1 S8 28.62(7) 1_545 1_545
O17 Mg1 S8 145.42(9) . 1_545
S5B Mg1 S8 172.0(3) . 1_545
O2 Mg2 O9 175.80(13) . .
O2 Mg2 O5 85.94(12) . .
O9 Mg2 O5 93.87(12) . .
O2 Mg2 O15 93.69(12) . 2_565
O9 Mg2 O15 86.49(12) . 2_565
O5 Mg2 O15 179.63(14) . 2_565
O2 Mg2 O18 96.18(12) . .
O9 Mg2 O18 88.01(12) . .
O5 Mg2 O18 89.31(12) . .
O15 Mg2 O18 90.70(12) 2_565 .
O2 Mg2 O17 87.25(11) . .
O9 Mg2 O17 88.55(11) . .
O5 Mg2 O17 86.30(12) . .
O15 Mg2 O17 93.71(12) 2_565 .
O18 Mg2 O17 174.23(11) . .
O2 Mg2 S6B 75.12(16) . .
O9 Mg2 S6B 108.68(16) . .
O5 Mg2 S6B 114.93(16) . .
O15 Mg2 S6B 64.93(16) 2_565 .
O18 Mg2 S6B 35.05(15) . .
O17 Mg2 S6B 150.72(16) . .
O2 Mg2 S5 106.04(9) . .
O9 Mg2 S5 70.08(9) . .
O5 Mg2 S5 67.75(10) . .
O15 Mg2 S5 112.40(11) 2_565 .
O18 Mg2 S5 146.24(9) . .
O17 Mg2 S5 28.02(7) . .
S6B Mg2 S5 177.25(13) . .
O11 Mg3 O6 87.09(13) 1_655 .
O11 Mg3 O10 174.62(14) 1_655 .
O6 Mg3 O10 93.11(13) . .
O11 Mg3 O13 92.62(13) 1_655 .
O6 Mg3 O13 179.32(14) . .
O10 Mg3 O13 87.23(12) . .
O11 Mg3 O19 89.73(12) 1_655 .
O6 Mg3 O19 91.99(12) . .
O10 Mg3 O19 95.63(12) . .
O13 Mg3 O19 87.39(11) . .
O11 Mg3 O18 85.97(12) 1_655 .
O6 Mg3 O18 91.40(12) . .
O10 Mg3 O18 88.65(12) . .
O13 Mg3 O18 89.20(12) . .
O19 Mg3 O18 174.39(12) . .
O11 Mg3 S7B 118.8(3) 1_655 .
O6 Mg3 S7B 73.0(3) . .
O10 Mg3 S7B 66.3(2) . .
O13 Mg3 S7B 106.6(3) . .
O19 Mg3 S7B 36.6(2) . .
O18 Mg3 S7B 149.0(2) . .
O11 Mg3 S6 70.28(10) 1_655 .
O6 Mg3 S6 113.90(10) . .
O10 Mg3 S6 104.81(10) . .
O13 Mg3 S6 66.56(10) . .
O19 Mg3 S6 145.50(9) . .
O18 Mg3 S6 29.05(8) . .
S7B Mg3 S6 169.7(3) . .
O8 Mg4 O14 174.69(13) 2_666 .
O8 Mg4 O12 86.72(12) 2_666 1_655
O14 Mg4 O12 94.19(12) . 1_655
O8 Mg4 O3 93.42(12) 2_666 1_465
O14 Mg4 O3 85.72(11) . 1_465
O12 Mg4 O3 179.34(16) 1_655 1_465
O8 Mg4 O20 87.01(11) 2_666 .
O14 Mg4 O20 98.22(12) . .
O12 Mg4 O20 89.47(13) 1_655 .
O3 Mg4 O20 89.89(12) 1_465 .
O8 Mg4 O19 87.12(11) 2_666 .
O14 Mg4 O19 87.60(11) . .
O12 Mg4 O19 93.43(13) 1_655 .
O3 Mg4 O19 87.21(12) 1_465 .
O20 Mg4 O19 173.29(11) . .
O8 Mg4 S8B 107.5(2) 2_666 .
O14 Mg4 S8B 77.5(2) . .
O12 Mg4 S8B 62.86(19) 1_655 .
O3 Mg4 S8B 116.49(19) 1_465 .
O20 Mg4 S8B 35.55(18) . .
O19 Mg4 S8B 150.4(2) . .
O8 Mg4 S7 69.06(9) 2_666 .
O14 Mg4 S7 105.82(9) . .
O12 Mg4 S7 112.66(11) 1_655 .
O3 Mg4 S7 67.98(10) 1_465 .
O20 Mg4 S7 145.45(9) . .
O19 Mg4 S7 28.15(7) . .
S8B Mg4 S7 174.88(16) . .
C5 S1 C2 91.76(18) . .
C17 S2 C14 91.86(17) . .
C11 S3 C8 91.95(17) . .
C23 S4 C20 91.67(17) . .
O17 S5 C25 103.9(4) . .
O17 S5 C26 104.6(4) . .
C25 S5 C26 102.0(7) . .
O17 S5 Mg2 41.91(11) . .
C25 S5 Mg2 125.6(5) . .
C26 S5 Mg2 123.9(4) . .
O17 S5B C25B 110(4) . .
O17 S5B C26B 92(2) . .
C25B S5B C26B 103(5) . .
O17 S5B Mg1 56.1(3) . .
C25B S5B Mg1 126(4) . .
C26B S5B Mg1 128(3) . .
S5B C25B H25D 109.5 . .
S5B C25B H25E 109.5 . .
H25D C25B H25E 109.5 . .
S5B C25B H25F 109.5 . .
H25D C25B H25F 109.5 . .
H25E C25B H25F 109.5 . .
S5B C26B H26D 109.5 . .
S5B C26B H26E 109.5 . .
H26D C26B H26E 109.5 . .
S5B C26B H26F 109.5 . .
H26D C26B H26F 109.5 . .
H26E C26B H26F 109.5 . .
O18 S6 C28 105.8(4) . .
O18 S6 C27 104.9(5) . .
C28 S6 C27 94.8(7) . .
O18 S6 Mg3 44.26(12) . .
C28 S6 Mg3 119.8(4) . .
C27 S6 Mg3 136.8(5) . .
O18 S6B C27B 94.0(9) . .
O18 S6B C28B 96.2(8) . .
C27B S6B C28B 133.3(16) . .
O18 S6B Mg2 50.3(2) . .
C27B S6B Mg2 109.1(11) . .
C28B S6B Mg2 112.4(10) . .
S6B C27B H27D 109.5 . .
S6B C27B H27E 109.5 . .
H27D C27B H27E 109.5 . .
S6B C27B H27F 109.5 . .
H27D C27B H27F 109.5 . .
H27E C27B H27F 109.5 . .
S6B C28B H28D 109.5 . .
S6B C28B H28E 109.5 . .
H28D C28B H28E 109.5 . .
S6B C28B H28F 109.5 . .
H28D C28B H28F 109.5 . .
H28E C28B H28F 109.5 . .
O19 S7 C30 103.9(3) . .
O19 S7 C29 104.8(4) . .
C30 S7 C29 102.3(5) . .
O19 S7 Mg4 42.14(11) . .
C30 S7 Mg4 121.5(3) . .
C29 S7 Mg4 128.0(4) . .
O19 S7B C30B 119.6(18) . .
O19 S7B C29B 94.7(16) . .
C30B S7B C29B 109(3) . .
O19 S7B Mg3 55.2(3) . .
C30B S7B Mg3 129(2) . .
C29B S7B Mg3 121.5(18) . .
S7B C29B H29D 109.5 . .
S7B C29B H29E 109.5 . .
H29D C29B H29E 109.5 . .
S7B C29B H29F 109.5 . .
H29D C29B H29F 109.5 . .
H29E C29B H29F 109.5 . .
S7B C30B H30D 109.5 . .
S7B C30B H30E 109.5 . .
H30D C30B H30E 109.5 . .
S7B C30B H30F 109.5 . .
H30D C30B H30F 109.5 . .
H30E C30B H30F 109.5 . .
O20 S8 C32 106.2(4) . .
O20 S8 C31 104.9(4) . .
C32 S8 C31 95.6(7) . .
O20 S8 Mg1 43.70(12) . 1_565
C32 S8 Mg1 115.9(4) . 1_565
C31 S8 Mg1 139.2(4) . 1_565
O20 S8B C32B 95.5(10) . .
O20 S8B C31B 91.9(10) . .
C32B S8B C31B 131.5(19) . .
O20 S8B Mg4 50.8(2) . .
C32B S8B Mg4 114.8(10) . .
C31B S8B Mg4 106.8(12) . .
S8B C31B H31D 109.5 . .
S8B C31B H31E 109.5 . .
H31D C31B H31E 109.5 . .
S8B C31B H31F 109.5 . .
H31D C31B H31F 109.5 . .
H31E C31B H31F 109.5 . .
S8B C32B H32D 109.5 . .
S8B C32B H32E 109.5 . .
H32D C32B H32E 109.5 . .
S8B C32B H32F 109.5 . .
H32D C32B H32F 109.5 . .
H32E C32B H32F 109.5 . .
C1 O1 Mg1 129.6(2) . .
C1 O2 Mg2 136.6(3) . .
C6 O3 Mg4 131.5(2) . 1_645
C6 O4 Mg1 135.9(3) . 1_655
C7 O5 Mg2 133.9(2) . .
C7 O6 Mg3 136.2(3) . .
C12 O7 Mg1 127.5(2) . 2_656
C12 O8 Mg4 136.8(3) . 2_666
C13 O9 Mg2 134.8(3) . .
C13 O10 Mg3 130.0(2) . .
C18 O11 Mg3 139.5(3) . 1_455
C18 O12 Mg4 128.7(2) . 1_455
C19 O13 Mg3 130.9(2) . .
C19 O14 Mg4 136.0(2) . .
C24 O15 Mg2 127.6(2) . 2_565
C24 O16 Mg1 141.5(3) . 2_565
S5 O17 S5B 48.9(4) . .
S5 O17 Mg2 110.07(15) . .
S5B O17 Mg2 158.7(4) . .
S5 O17 Mg1 135.53(17) . .
S5B O17 Mg1 87.0(4) . .
Mg2 O17 Mg1 114.27(12) . .
S6 O18 S6B 44.5(3) . .
S6 O18 Mg2 138.42(18) . .
S6B O18 Mg2 94.6(3) . .
S6 O18 Mg3 106.69(17) . .
S6B O18 Mg3 149.2(3) . .
Mg2 O18 Mg3 114.89(12) . .
S7 O19 S7B 47.6(5) . .
S7 O19 Mg4 109.70(15) . .
S7B O19 Mg4 157.2(5) . .
S7 O19 Mg3 135.58(17) . .
S7B O19 Mg3 88.3(5) . .
Mg4 O19 Mg3 114.56(12) . .
S8 O20 S8B 45.4(3) . .
S8 O20 Mg4 137.88(18) . .
S8B O20 Mg4 93.7(4) . .
S8 O20 Mg1 107.68(17) . 1_565
S8B O20 Mg1 149.7(4) . 1_565
Mg4 O20 Mg1 114.44(12) . 1_565
O2 C1 O1 126.3(3) . .
O2 C1 C2 116.7(3) . .
O1 C1 C2 117.1(3) . .
C3 C2 C1 126.3(3) . .
C3 C2 S1 111.3(3) . .
C1 C2 S1 122.1(3) . .
C2 C3 C4 112.9(4) . .
C2 C3 H3A 123.6 . .
C4 C3 H3A 123.6 . .
C5 C4 C3 112.6(4) . .
C5 C4 H4A 123.7 . .
C3 C4 H4A 123.7 . .
C4 C5 C6 126.4(3) . .
C4 C5 S1 111.4(3) . .
C6 C5 S1 122.2(3) . .
O3 C6 O4 126.5(3) . .
O3 C6 C5 117.6(3) . .
O4 C6 C5 116.0(3) . .
O5 C7 O6 126.8(3) . .
O5 C7 C8 116.4(3) . .
O6 C7 C8 116.7(3) . .
C9 C8 C7 126.5(3) . .
C9 C8 S3 111.4(3) . .
C7 C8 S3 122.1(3) . .
C8 C9 C10 112.2(4) . .
C8 C9 H9A 123.9 . .
C10 C9 H9A 123.9 . .
C11 C10 C9 113.3(4) . .
C11 C10 H10A 123.4 . .
C9 C10 H10A 123.4 . .
C10 C11 C12 126.1(3) . .
C10 C11 S3 111.1(3) . .
C12 C11 S3 122.6(3) . .
O7 C12 O8 126.7(3) . .
O7 C12 C11 118.4(3) . .
O8 C12 C11 114.9(3) . .
O10 C13 O9 127.0(3) . .
O10 C13 C14 117.1(3) . .
O9 C13 C14 116.0(3) . .
C15 C14 C13 126.8(4) . .
C15 C14 S2 111.4(3) . .
C13 C14 S2 121.7(3) . .
C14 C15 C16 112.7(4) . .
C14 C15 H15A 123.7 . .
C16 C15 H15A 123.7 . .
C17 C16 C15 112.6(4) . .
C17 C16 H16A 123.7 . .
C15 C16 H16A 123.7 . .
C16 C17 C18 126.0(4) . .
C16 C17 S2 111.5(3) . .
C18 C17 S2 122.5(3) . .
O11 C18 O12 126.4(3) . .
O11 C18 C17 115.8(3) . .
O12 C18 C17 117.8(3) . .
O13 C19 O14 126.9(3) . .
O13 C19 C20 116.7(3) . .
O14 C19 C20 116.4(3) . .
C21 C20 C19 127.1(3) . .
C21 C20 S4 111.4(3) . .
C19 C20 S4 121.5(3) . .
C20 C21 C22 112.7(4) . .
C20 C21 H21A 123.6 . .
C22 C21 H21A 123.6 . .
C23 C22 C21 112.7(4) . .
C23 C22 H22A 123.7 . .
C21 C22 H22A 123.7 . .
C22 C23 C24 126.0(3) . .
C22 C23 S4 111.5(3) . .
C24 C23 S4 122.4(3) . .
O16 C24 O15 126.3(3) . .
O16 C24 C23 115.2(3) . .
O15 C24 C23 118.4(3) . .

loop_
_geom_bond_atom_site_label_1
_geom_bond_atom_site_label_2
_geom_bond_distance
_geom_bond_site_symmetry_2
Mg1 O16 2.020(3) 2_565
Mg1 O4 2.021(3) 1_455
Mg1 O1 2.048(3) .
Mg1 O7 2.052(3) 2_656
Mg1 O20 2.223(3) 1_545
Mg1 O17 2.228(3) .
Mg1 S5B 2.682(10) .
Mg1 S8 3.0660(19) 1_545
Mg2 O2 2.025(3) .
Mg2 O9 2.031(3) .
Mg2 O5 2.059(3) .
Mg2 O15 2.063(3) 2_565
Mg2 O18 2.199(3) .
Mg2 O17 2.200(3) .
Mg2 S6B 2.848(6) .
Mg2 S5 3.0938(17) .
Mg3 O11 2.025(3) 1_655
Mg3 O6 2.032(3) .
Mg3 O10 2.041(3) .
Mg3 O13 2.049(3) .
Mg3 O19 2.221(3) .
Mg3 O18 2.223(3) .
Mg3 S7B 2.704(11) .
Mg3 S6 3.0504(19) .
Mg4 O8 2.021(3) 2_666
Mg4 O14 2.026(3) .
Mg4 O12 2.061(3) 1_655
Mg4 O3 2.063(3) 1_465
Mg4 O20 2.196(3) .
Mg4 O19 2.197(3) .
Mg4 S8B 2.828(8) .
Mg4 S7 3.0823(17) .
S1 C5 1.707(4) .
S1 C2 1.716(3) .
S2 C17 1.706(4) .
S2 C14 1.709(4) .
S3 C11 1.706(3) .
S3 C8 1.716(4) .
S4 C23 1.711(4) .
S4 C20 1.717(4) .
S5 O17 1.547(3) .
S5 C25 1.772(9) .
S5 C26 1.774(7) .
C25 H25A 0.9800 .
C25 H25B 0.9800 .
C25 H25C 0.9800 .
C26 H26A 0.9800 .
C26 H26B 0.9800 .
C26 H26C 0.9800 .
S5B O17 1.616(7) .
S5B C25B 1.772(12) .
S5B C26B 1.775(11) .
C25B H25D 0.9800 .
C25B H25E 0.9800 .
C25B H25F 0.9800 .
C26B H26D 0.9800 .
C26B H26E 0.9800 .
C26B H26F 0.9800 .
S6 O18 1.546(3) .
S6 C28 1.764(9) .
S6 C27 1.769(8) .
C27 H27A 0.9800 .
C27 H27B 0.9800 .
C27 H27C 0.9800 .
C28 H28A 0.9800 .
C28 H28B 0.9800 .
C28 H28C 0.9800 .
S6B O18 1.641(5) .
S6B C27B 1.784(10) .
S6B C28B 1.784(10) .
C27B H27D 0.9800 .
C27B H27E 0.9800 .
C27B H27F 0.9800 .
C28B H28D 0.9800 .
C28B H28E 0.9800 .
C28B H28F 0.9800 .
S7 O19 1.545(3) .
S7 C30 1.757(7) .
S7 C29 1.760(7) .
C29 H29A 0.9800 .
C29 H29B 0.9800 .
C29 H29C 0.9800 .
C30 H30A 0.9800 .
C30 H30B 0.9800 .
C30 H30C 0.9800 .
S7B O19 1.612(7) .
S7B C30B 1.753(11) .
S7B C29B 1.761(11) .
C29B H29D 0.9800 .
C29B H29E 0.9800 .
C29B H29F 0.9800 .
C30B H30D 0.9800 .
C30B H30E 0.9800 .
C30B H30F 0.9800 .
S8 O20 1.541(3) .
S8 C32 1.771(8) .
S8 C31 1.771(7) .
S8 Mg1 3.0660(19) 1_565
C31 H31A 0.9800 .
C31 H31B 0.9800 .
C31 H31C 0.9800 .
C32 H32A 0.9800 .
C32 H32B 0.9800 .
C32 H32C 0.9800 .
S8B O20 1.647(6) .
S8B C32B 1.784(10) .
S8B C31B 1.786(10) .
C31B H31D 0.9800 .
C31B H31E 0.9800 .
C31B H31F 0.9800 .
C32B H32D 0.9800 .
C32B H32E 0.9800 .
C32B H32F 0.9800 .
O1 C1 1.252(5) .
O2 C1 1.250(4) .
O3 C6 1.245(5) .
O3 Mg4 2.063(3) 1_645
O4 C6 1.251(5) .
O4 Mg1 2.021(3) 1_655
O5 C7 1.241(5) .
O6 C7 1.247(5) .
O7 C12 1.248(5) .
O7 Mg1 2.052(3) 2_656
O8 C12 1.254(4) .
O8 Mg4 2.021(3) 2_666
O9 C13 1.254(4) .
O10 C13 1.252(5) .
O11 C18 1.244(4) .
O11 Mg3 2.025(3) 1_455
O12 C18 1.254(5) .
O12 Mg4 2.061(3) 1_455
O13 C19 1.247(5) .
O14 C19 1.254(4) .
O15 C24 1.251(5) .
O15 Mg2 2.063(3) 2_565
O16 C24 1.241(5) .
O16 Mg1 2.020(3) 2_565
O20 Mg1 2.223(3) 1_565
C1 C2 1.479(4) .
C2 C3 1.349(6) .
C3 C4 1.411(5) .
C3 H3A 0.9500 .
C4 C5 1.359(6) .
C4 H4A 0.9500 .
C5 C6 1.482(4) .
C7 C8 1.491(4) .
C8 C9 1.355(6) .
C9 C10 1.413(6) .
C9 H9A 0.9500 .
C10 C11 1.354(6) .
C10 H10A 0.9500 .
C11 C12 1.496(4) .
C13 C14 1.495(4) .
C14 C15 1.351(6) .
C15 C16 1.414(6) .
C15 H15A 0.9500 .
C16 C17 1.353(6) .
C16 H16A 0.9500 .
C17 C18 1.493(4) .
C19 C20 1.489(4) .
C20 C21 1.353(6) .
C21 C22 1.414(5) .
C21 H21A 0.9500 .
C22 C23 1.354(6) .
C22 H22A 0.9500 .
C23 C24 1.497(4) .
